data_1502890
loop_
_publ_author_name
'Li, Xinyu'
'Li, Cheng'
'Zhang, Wenjing'
'Lu, Xiang'
'Han, Shiqing'
'Hong, Ran'

_publ_section_title
;
 Highly stereoselective 7-endo-trig/ring contraction cascade to construct
 pyrrolo[1,2-a]quinoline derivatives.
;
_journal_issue 8
_journal_name_full 'Organic letters'
_journal_page_first 1696
_journal_page_last 1699
_journal_paper_doi 10.1021/ol100220c
_journal_volume 12
_journal_year 2010
_chemical_formula_sum 'C13 H14 Cl N O'
_chemical_formula_weight 235.70
_chemical_name_systematic
;
 ?
;
_space_group_IT_number 14
_symmetry_cell_setting monoclinic
_symmetry_space_group_name_Hall '-P 2ybc'
_symmetry_space_group_name_H-M 'P 1 21/c 1'
_atom_sites_solution_hydrogens geom
_atom_sites_solution_primary direct
_atom_sites_solution_secondary difmap
_audit_creation_method SHELXL-97
_cell_angle_alpha 90.00
_cell_angle_beta 104.243(3)
_cell_angle_gamma 90.00
_cell_formula_units_Z 4
_cell_length_a 7.1065(4)
_cell_length_b 6.9716(4)
_cell_length_c 24.0669(13)
_cell_measurement_reflns_used 5548
_cell_measurement_temperature 296(2)
_cell_measurement_theta_max 24.67
_cell_measurement_theta_min 2.62
_cell_volume 1155.71(11)
_computing_cell_refinement 'Bruker SMART'
_computing_data_collection 'Bruker SMART'
_computing_data_reduction 'Bruker SAINT'
_computing_molecular_graphics 'Bruker SHELXTL'
_computing_publication_material 'Bruker SHELXTL'
_computing_structure_refinement 'SHELXL-97 (Sheldrick, 1997)'
_computing_structure_solution 'SHELXS-97 (Sheldrick, 1990)'
_diffrn_ambient_temperature 296(2)
_diffrn_measured_fraction_theta_full 0.995
_diffrn_measured_fraction_theta_max 0.995
_diffrn_measurement_device_type 'CCD area detector'
_diffrn_measurement_method 'phi and omega scans'
_diffrn_radiation_monochromator graphite
_diffrn_radiation_source 'fine-focus sealed tube'
_diffrn_radiation_type MoK\a
_diffrn_radiation_wavelength 0.71073
_diffrn_reflns_av_R_equivalents 0.0302
_diffrn_reflns_av_sigmaI/netI 0.0264
_diffrn_reflns_limit_h_max 8
_diffrn_reflns_limit_h_min -8
_diffrn_reflns_limit_k_max 8
_diffrn_reflns_limit_k_min -7
_diffrn_reflns_limit_l_max 18
_diffrn_reflns_limit_l_min -28
_diffrn_reflns_number 7692
_diffrn_reflns_theta_full 24.73
_diffrn_reflns_theta_max 24.73
_diffrn_reflns_theta_min 1.75
_exptl_absorpt_coefficient_mu 0.307
_exptl_absorpt_correction_T_max 1
_exptl_absorpt_correction_T_min 0.854251
_exptl_absorpt_correction_type multi-scan
_exptl_crystal_density_diffrn 1.355
_exptl_crystal_density_method 'not measured'
_exptl_crystal_description block
_exptl_crystal_F_000 496
_exptl_crystal_size_max 0.605
_exptl_crystal_size_mid 0.585
_exptl_crystal_size_min 0.338
_refine_diff_density_max 0.615
_refine_diff_density_min -0.259
_refine_diff_density_rms 0.068
_refine_ls_extinction_coef 0.022(3)
_refine_ls_extinction_expression Fc^*^=kFc[1+0.001xFc^2^\l^3^/sin(2\q)]^-1/4^
_refine_ls_extinction_method SHELXL
_refine_ls_goodness_of_fit_ref 1.195
_refine_ls_hydrogen_treatment constr
_refine_ls_matrix_type full
_refine_ls_number_parameters 146
_refine_ls_number_reflns 1972
_refine_ls_number_restraints 0
_refine_ls_restrained_S_all 1.195
_refine_ls_R_factor_all 0.0803
_refine_ls_R_factor_gt 0.0783
_refine_ls_shift/su_max 0.001
_refine_ls_shift/su_mean 0.000
_refine_ls_structure_factor_coef Fsqd
_refine_ls_weighting_details 'calc w=1/[\s^2^(Fo^2^)+(0.0181P)^2^+3.8857P] where P=(Fo^2^+2Fc^2^)/3'
_refine_ls_weighting_scheme calc
_refine_ls_wR_factor_gt 0.1736
_refine_ls_wR_factor_ref 0.1743
_reflns_number_gt 1877
_reflns_number_total 1972
_reflns_threshold_expression >2sigma(I)
_cod_data_source_file ol100220c_si_002.cif
_cod_data_source_block w
_cod_depositor_comments
;
The following automatic conversions were performed:

'_symmetry_cell_setting' value 'Monoclinic' changed to 'monoclinic'
according to /home/saulius/struct/CIF-dictionaries/cif_core.dic
dictionary named 'cif_core.dic' version 2.4.2 from 2011-04-26.

Automatic conversion script
Id: cif_fix_values 1715 2011-07-08 13:25:40Z adriana 
;
_cod_original_sg_symbol_H-M P21/c
_cod_database_code 1502890

loop_
_symmetry_equiv_pos_as_xyz
'x, y, z'
'-x, y+1/2, -z+1/2'
'-x, -y, -z'
'x, -y-1/2, z-1/2'

loop_
_atom_site_label
_atom_site_type_symbol
_atom_site_fract_x
_atom_site_fract_y
_atom_site_fract_z
_atom_site_U_iso_or_equiv
_atom_site_adp_type
_atom_site_occupancy
_atom_site_symmetry_multiplicity
_atom_site_calc_flag
_atom_site_refinement_flags
Cl1 Cl 0.4382(2) 0.9693(2) 0.14783(6) 0.0673(5) Uani 1 1 d .
O1 O -0.2206(6) 0.3692(5) 0.01262(14) 0.0572(10) Uani 1 1 d .
N1 N -0.1322(5) 0.5948(5) 0.08332(14) 0.0363(9) Uani 1 1 d .
C1 C 0.2234(6) 0.8276(7) 0.14501(19) 0.0424(11) Uani 1 1 d .
H1 H 0.1814 0.8489 0.1804 0.051 Uiso 1 1 calc R
C2 C 0.0644(7) 0.8966(7) 0.09459(19) 0.0425(11) Uani 1 1 d .
H2A H 0.0518 1.0346 0.0975 0.051 Uiso 1 1 calc R
H2B H 0.1034 0.8701 0.0595 0.051 Uiso 1 1 calc R
C3 C -0.1321(7) 0.8057(6) 0.09046(18) 0.0385(10) Uani 1 1 d .
H3 H -0.1787 0.8390 0.1243 0.046 Uiso 1 1 calc R
C4 C -0.0582(6) 0.4696(6) 0.13040(17) 0.0369(10) Uani 1 1 d .
C5 C 0.1366(7) 0.4797(6) 0.15937(18) 0.0395(10) Uani 1 1 d .
C6 C 0.2766(6) 0.6156(7) 0.1419(2) 0.0446(11) Uani 1 1 d .
H6A H 0.2820 0.5860 0.1029 0.053 Uiso 1 1 calc R
H6B H 0.4052 0.5947 0.1665 0.053 Uiso 1 1 calc R
C7 C 0.1980(8) 0.3574(7) 0.2068(2) 0.0532(13) Uani 1 1 d .
H7 H 0.3272 0.3601 0.2274 0.064 Uiso 1 1 calc R
C8 C 0.0706(9) 0.2331(7) 0.2235(2) 0.0594(15) Uani 1 1 d .
H8A H 0.1147 0.1535 0.2551 0.071 Uiso 1 1 calc R
C9 C -0.1188(9) 0.2269(8) 0.1940(2) 0.0597(15) Uani 1 1 d .
H9 H -0.2040 0.1431 0.2054 0.072 Uiso 1 1 calc R
C10 C -0.1850(8) 0.3443(7) 0.14729(19) 0.0473(12) Uani 1 1 d .
H10 H -0.3146 0.3396 0.1271 0.057 Uiso 1 1 calc R
C11 C -0.2816(7) 0.8669(7) 0.0360(2) 0.0494(12) Uani 1 1 d .
H11A H -0.4099 0.8767 0.0430 0.059 Uiso 1 1 calc R
H11B H -0.2470 0.9899 0.0225 0.059 Uiso 1 1 calc R
C12 C -0.2766(7) 0.7109(7) -0.00738(19) 0.0492(12) Uani 1 1 d .
H12A H -0.4044 0.6908 -0.0326 0.059 Uiso 1 1 calc R
H12B H -0.1865 0.7430 -0.0304 0.059 Uiso 1 1 calc R
C13 C -0.2098(6) 0.5357(7) 0.02878(18) 0.0413(11) Uani 1 1 d .

loop_
_atom_site_aniso_label
_atom_site_aniso_U_11
_atom_site_aniso_U_22
_atom_site_aniso_U_33
_atom_site_aniso_U_23
_atom_site_aniso_U_13
_atom_site_aniso_U_12
Cl1 0.0523(8) 0.0758(10) 0.0741(10) -0.0097(8) 0.0158(6) -0.0244(7)
O1 0.080(3) 0.045(2) 0.0433(19) -0.0092(16) 0.0094(17) -0.0114(18)
N1 0.047(2) 0.0300(19) 0.0303(18) 0.0029(15) 0.0057(15) -0.0011(16)
C1 0.042(2) 0.050(3) 0.037(2) -0.006(2) 0.0144(19) -0.007(2)
C2 0.051(3) 0.033(2) 0.045(2) 0.002(2) 0.015(2) -0.004(2)
C3 0.050(3) 0.029(2) 0.036(2) 0.0020(18) 0.0112(19) 0.004(2)
C4 0.050(3) 0.029(2) 0.031(2) -0.0011(17) 0.0084(19) 0.0007(19)
C5 0.050(3) 0.034(2) 0.033(2) -0.0023(19) 0.0080(19) 0.006(2)
C6 0.036(2) 0.053(3) 0.044(3) -0.002(2) 0.0069(19) 0.007(2)
C7 0.069(3) 0.048(3) 0.036(2) -0.005(2) -0.001(2) 0.012(3)
C8 0.099(5) 0.035(3) 0.040(3) 0.007(2) 0.008(3) 0.005(3)
C9 0.093(4) 0.041(3) 0.045(3) 0.001(2) 0.018(3) -0.009(3)
C10 0.059(3) 0.041(3) 0.040(2) -0.002(2) 0.009(2) -0.007(2)
C11 0.048(3) 0.047(3) 0.050(3) 0.010(2) 0.005(2) 0.010(2)
C12 0.050(3) 0.058(3) 0.035(2) 0.010(2) 0.001(2) -0.001(2)
C13 0.042(2) 0.044(3) 0.036(2) 0.001(2) 0.0064(19) -0.006(2)

loop_
_atom_type_symbol
_atom_type_description
_atom_type_scat_dispersion_real
_atom_type_scat_dispersion_imag
_atom_type_scat_source
C C 0.0033 0.0016 'International Tables Vol C Tables 4.2.6.8 and 6.1.1.4'
H H 0.0000 0.0000 'International Tables Vol C Tables 4.2.6.8 and 6.1.1.4'
Cl Cl 0.1484 0.1585 'International Tables Vol C Tables 4.2.6.8 and 6.1.1.4'
N N 0.0061 0.0033 'International Tables Vol C Tables 4.2.6.8 and 6.1.1.4'
O O 0.0106 0.0060 'International Tables Vol C Tables 4.2.6.8 and 6.1.1.4'

loop_
_geom_angle_atom_site_label_1
_geom_angle_atom_site_label_2
_geom_angle_atom_site_label_3
_geom_angle
C13 N1 C4 124.5(4)
C13 N1 C3 113.7(4)
C4 N1 C3 121.8(3)
C2 C1 C6 114.2(4)
C2 C1 Cl1 108.2(3)
C6 C1 Cl1 108.2(3)
C2 C1 H1 108.7
C6 C1 H1 108.7
Cl1 C1 H1 108.7
C3 C2 C1 114.4(4)
C3 C2 H2A 108.7
C1 C2 H2A 108.7
C3 C2 H2B 108.7
C1 C2 H2B 108.7
H2A C2 H2B 107.6
N1 C3 C2 113.4(4)
N1 C3 C11 101.4(4)
C2 C3 C11 111.9(4)
N1 C3 H3 109.9
C2 C3 H3 109.9
C11 C3 H3 109.9
C5 C4 C10 121.6(4)
C5 C4 N1 119.7(4)
C10 C4 N1 118.7(4)
C4 C5 C7 116.7(4)
C4 C5 C6 122.4(4)
C7 C5 C6 120.9(4)
C5 C6 C1 113.9(4)
C5 C6 H6A 108.8
C1 C6 H6A 108.8
C5 C6 H6B 108.8
C1 C6 H6B 108.8
H6A C6 H6B 107.7
C8 C7 C5 121.5(5)
C8 C7 H7 119.3
C5 C7 H7 119.3
C9 C8 C7 120.2(5)
C9 C8 H8A 119.9
C7 C8 H8A 119.9
C8 C9 C10 120.2(5)
C8 C9 H9 119.9
C10 C9 H9 119.9
C9 C10 C4 119.9(5)
C9 C10 H10 120.1
C4 C10 H10 120.1
C12 C11 C3 105.2(4)
C12 C11 H11A 110.7
C3 C11 H11A 110.7
C12 C11 H11B 110.7
C3 C11 H11B 110.7
H11A C11 H11B 108.8
C13 C12 C11 104.0(4)
C13 C12 H12A 111.0
C11 C12 H12A 111.0
C13 C12 H12B 111.0
C11 C12 H12B 111.0
H12A C12 H12B 109.0
O1 C13 N1 125.2(4)
O1 C13 C12 126.9(4)
N1 C13 C12 107.9(4)

loop_
_geom_bond_atom_site_label_1
_geom_bond_atom_site_label_2
_geom_bond_distance
Cl1 C1 1.805(5)
O1 C13 1.220(6)
N1 C13 1.357(5)
N1 C4 1.424(5)
N1 C3 1.480(5)
C1 C2 1.519(6)
C1 C6 1.532(7)
C1 H1 0.9800
C2 C3 1.514(6)
C2 H2A 0.9700
C2 H2B 0.9700
C3 C11 1.531(6)
C3 H3 0.9800
C4 C5 1.390(6)
C4 C10 1.386(6)
C5 C7 1.406(6)
C5 C6 1.507(6)
C6 H6A 0.9700
C6 H6B 0.9700
C7 C8 1.383(8)
C7 H7 0.9300
C8 C9 1.360(8)
C8 H8A 0.9300
C9 C10 1.377(7)
C9 H9 0.9300
C10 H10 0.9300
C11 C12 1.513(7)
C11 H11A 0.9700
C11 H11B 0.9700
C12 C13 1.507(6)
C12 H12A 0.9700
C12 H12B 0.9700

loop_
_geom_torsion_atom_site_label_1
_geom_torsion_atom_site_label_2
_geom_torsion_atom_site_label_3
_geom_torsion_atom_site_label_4
_geom_torsion
C6 C1 C2 C3 65.7(5)
Cl1 C1 C2 C3 -173.6(3)
C13 N1 C3 C2 -102.3(4)
C4 N1 C3 C2 78.2(5)
C13 N1 C3 C11 17.8(5)
C4 N1 C3 C11 -161.6(4)
C1 C2 C3 N1 -60.9(5)
C1 C2 C3 C11 -174.8(4)
C13 N1 C4 C5 118.1(5)
C3 N1 C4 C5 -62.5(6)
C13 N1 C4 C10 -63.9(6)
C3 N1 C4 C10 115.5(5)
C10 C4 C5 C7 -0.4(6)
N1 C4 C5 C7 177.5(4)
C10 C4 C5 C6 -179.7(4)
N1 C4 C5 C6 -1.8(6)
C4 C5 C6 C1 61.3(6)
C7 C5 C6 C1 -118.0(5)
C2 C1 C6 C5 -79.2(5)
Cl1 C1 C6 C5 160.2(3)
C4 C5 C7 C8 0.2(7)
C6 C5 C7 C8 179.5(4)
C5 C7 C8 C9 0.0(8)
C7 C8 C9 C10 0.0(8)
C8 C9 C10 C4 -0.2(8)
C5 C4 C10 C9 0.4(7)
N1 C4 C10 C9 -177.5(4)
N1 C3 C11 C12 -26.6(5)
C2 C3 C11 C12 94.5(5)
C3 C11 C12 C13 26.6(5)
C4 N1 C13 O1 -2.5(7)
C3 N1 C13 O1 178.1(5)
C4 N1 C13 C12 178.1(4)
C3 N1 C13 C12 -1.4(5)
C11 C12 C13 O1 164.5(5)
C11 C12 C13 N1 -16.1(5)
